data_4500685
loop_
_publ_author_name
'Mihalcea, Ionut'
'Henry, Natacha'
'Loiseau, Thierry'

_publ_section_title
;
 Revisiting the Uranyl-phthalate System: Isolation and Crystal Structures
 of Two Types of Uranyl&#x2212;Organic Frameworks (UOF)
;
_journal_issue 5
_journal_name_full 'Crystal Growth &amp; Design'
_journal_page_first 1940
_journal_paper_doi 10.1021/cg200106j
_journal_volume 11
_journal_year 2011
_chemical_formula_sum 'C16 H8 N O17 U3'
_chemical_formula_weight 1200.32
_chemical_name_systematic
;
 ?
;
_space_group_IT_number 2
_symmetry_space_group_name_Hall '-P 1'
_symmetry_space_group_name_H-M 'P -1'
_atom_sites_solution_hydrogens geom
_atom_sites_solution_primary direct
_atom_sites_solution_secondary difmap
_audit_creation_method SHELXL-97
_cell_angle_alpha 102.294(2)
_cell_angle_beta 105.175(2)
_cell_angle_gamma 101.557(2)
_cell_formula_units_Z 2
_cell_length_a 7.2962(3)
_cell_length_b 13.3376(4)
_cell_length_c 13.6850(4)
_cell_measurement_reflns_used 9939
_cell_measurement_temperature 296(2)
_cell_measurement_theta_max 32.42
_cell_measurement_theta_min 2.58
_cell_volume 1208.64(7)
_computing_cell_refinement 'Bruker SMART/SAINT'
_computing_data_collection 'Bruker SMART'
_computing_data_reduction 'Bruker SMART/SAINT'
_computing_structure_refinement 'SHELXL-97 (Sheldrick, 1997)'
_diffrn_ambient_temperature 296(2)
_diffrn_measured_fraction_theta_full 0.994
_diffrn_measured_fraction_theta_max 0.994
_diffrn_measurement_device_type 'CCD area detector'
_diffrn_radiation_monochromator graphite
_diffrn_radiation_source 'fine-focus sealed tube'
_diffrn_radiation_type MoK\a
_diffrn_radiation_wavelength 0.71073
_diffrn_reflns_av_R_equivalents 0.0459
_diffrn_reflns_av_sigmaI/netI 0.0307
_diffrn_reflns_limit_h_max 11
_diffrn_reflns_limit_h_min -11
_diffrn_reflns_limit_k_max 20
_diffrn_reflns_limit_k_min -20
_diffrn_reflns_limit_l_max 20
_diffrn_reflns_limit_l_min -20
_diffrn_reflns_number 66799
_diffrn_reflns_theta_full 32.60
_diffrn_reflns_theta_max 32.60
_diffrn_reflns_theta_min 1.61
_exptl_absorpt_coefficient_mu 20.132
_exptl_absorpt_correction_T_max 0.3526
_exptl_absorpt_correction_T_min 0.0711
_exptl_absorpt_correction_type empirical
_exptl_absorpt_process_details 'empirical (SADABS)'
_exptl_crystal_colour yellow
_exptl_crystal_density_diffrn 3.298
_exptl_crystal_density_method 'not measured'
_exptl_crystal_description block
_exptl_crystal_F_000 1046
_exptl_crystal_size_max 0.17
_exptl_crystal_size_mid 0.16
_exptl_crystal_size_min 0.05
_refine_diff_density_max 2.265
_refine_diff_density_min -1.226
_refine_diff_density_rms 0.370
_refine_ls_extinction_coef 0.00117(8)
_refine_ls_extinction_expression Fc^*^=kFc[1+0.001xFc^2^\l^3^/sin(2\q)]^-1/4^
_refine_ls_extinction_method SHELXL
_refine_ls_goodness_of_fit_ref 1.135
_refine_ls_hydrogen_treatment fixed
_refine_ls_matrix_type full
_refine_ls_number_parameters 341
_refine_ls_number_reflns 8737
_refine_ls_number_restraints 0
_refine_ls_restrained_S_all 1.135
_refine_ls_R_factor_all 0.0395
_refine_ls_R_factor_gt 0.0256
_refine_ls_shift/su_max 0.002
_refine_ls_shift/su_mean 0.000
_refine_ls_structure_factor_coef Fsqd
_refine_ls_weighting_details 'calc w=1/[\s^2^(Fo^2^)+(0.0330P)^2^+2.1574P] where P=(Fo^2^+2Fc^2^)/3'
_refine_ls_weighting_scheme calc
_refine_ls_wR_factor_gt 0.0588
_refine_ls_wR_factor_ref 0.0731
_reflns_number_gt 7148
_reflns_number_total 8737
_reflns_threshold_expression >2sigma(I)
_cod_data_source_file cg200106j_si_002.cif
_cod_data_source_block uft116_0m
_cod_database_code 4500685

loop_
_symmetry_equiv_pos_as_xyz
'x, y, z'
'-x, -y, -z'

loop_
_atom_site_label
_atom_site_type_symbol
_atom_site_fract_x
_atom_site_fract_y
_atom_site_fract_z
_atom_site_U_iso_or_equiv
_atom_site_adp_type
_atom_site_occupancy
_atom_site_symmetry_multiplicity
_atom_site_calc_flag
_atom_site_refinement_flags
U1 U 0.52101(3) 0.911961(13) 0.095638(13) 0.02246(5) Uani 1 1 d .
U2 U 0.49493(3) 0.591995(12) 0.414964(12) 0.02415(5) Uani 1 1 d .
U3 U 0.31313(3) 0.281739(13) 0.274451(12) 0.02212(5) Uani 1 1 d .
N1 N 1.0000 1.0000 0.0000 0.0400(16) Uani 1 2 d S
N2 N 1.0683(12) 0.5765(7) 0.5783(7) 0.0299(18) Uani 0.50 1 d P
O1 O 0.5523(6) 0.2761(3) 0.2691(3) 0.0363(9) Uani 1 1 d .
O2 O 0.2484(7) 0.5934(3) 0.4071(3) 0.0397(9) Uani 1 1 d .
O3 O 0.7415(7) 0.5978(3) 0.4147(3) 0.0416(10) Uani 1 1 d .
O4 O 0.2123(6) 0.2516(3) 0.0887(3) 0.0284(8) Uani 1 1 d .
O5 O 0.2279(6) 0.0921(3) 0.2326(3) 0.0269(7) Uani 1 1 d .
O6 O 0.4351(8) 0.4200(3) 0.4177(3) 0.0451(12) Uani 1 1 d .
O7 O 0.3709(7) 0.4480(3) 0.2286(3) 0.0430(11) Uani 1 1 d .
O8 O 0.3865(7) 0.2240(3) 0.4347(3) 0.0348(9) Uani 1 1 d .
O9 O 0.4466(7) 0.9977(3) 0.2454(3) 0.0384(10) Uani 1 1 d .
O10 O 0.7741(6) 0.9785(4) 0.1563(4) 0.0438(10) Uani 1 1 d .
O11 O 0.6044(7) 0.7588(3) 0.0178(3) 0.0415(10) Uani 1 1 d .
O12 O 0.0696(7) 0.2810(4) 0.2722(4) 0.0428(10) Uani 1 1 d .
O13 O 0.5478(7) 0.9323(3) -0.0646(3) 0.0393(10) Uani 1 1 d .
O14 O 0.2681(6) 0.8431(4) 0.0375(4) 0.0441(10) Uani 1 1 d .
O15 O 0.5585(8) 0.8016(3) 0.2166(3) 0.0485(12) Uani 1 1 d .
O16 O 0.4163(7) 0.2152(3) 0.5933(3) 0.0341(9) Uani 1 1 d .
O17 O 0.4047(7) 0.6111(3) 0.2277(3) 0.0374(10) Uani 1 1 d .
C1 C 0.3526(8) 0.5154(4) 0.1765(3) 0.0235(9) Uani 1 1 d .
C2 C 0.3154(8) 0.0310(4) 0.2734(3) 0.0244(10) Uani 1 1 d .
C3 C 0.2909(8) 0.2860(3) 0.0253(3) 0.0236(9) Uani 1 1 d .
C4 C 0.3640(7) 0.1678(3) 0.4971(3) 0.0216(9) Uani 1 1 d .
C5 C 0.2771(7) 0.4838(4) 0.0584(3) 0.0220(9) Uani 1 1 d .
C6 C 0.2524(7) 0.3830(4) -0.0075(3) 0.0212(9) Uani 1 1 d .
C7 C 0.2807(7) 0.0501(3) 0.4589(4) 0.0205(9) Uani 1 1 d .
C8 C 0.2557(8) -0.0114(3) 0.3575(4) 0.0234(9) Uani 1 1 d .
C9 C 0.2300(8) -0.0021(4) 0.5302(4) 0.0300(11) Uani 1 1 d .
H9 H 0.2473 0.0377 0.5982 0.036 Uiso 1 1 calc R
C10 C 0.2358(8) 0.5650(4) 0.0138(4) 0.0255(10) Uani 1 1 d .
H10 H 0.2519 0.6319 0.0578 0.031 Uiso 1 1 calc R
C11 C 0.1718(9) 0.5484(5) -0.0942(4) 0.0336(12) Uani 1 1 d .
H11 H 0.1456 0.6033 -0.1227 0.040 Uiso 1 1 calc R
C12 C 0.1472(9) 0.4490(5) -0.1590(4) 0.0354(12) Uani 1 1 d .
H12 H 0.1019 0.4364 -0.2318 0.042 Uiso 1 1 calc R
C13 C 0.1540(9) -0.1122(4) 0.5020(5) 0.0356(12) Uani 1 1 d .
H13 H 0.1206 -0.1456 0.5505 0.043 Uiso 1 1 calc R
C14 C 0.1900(8) 0.3671(4) -0.1162(4) 0.0294(11) Uani 1 1 d .
H14 H 0.1766 0.3010 -0.1609 0.035 Uiso 1 1 calc R
C15 C 0.1817(9) -0.1215(4) 0.3310(5) 0.0338(12) Uani 1 1 d .
H15 H 0.1674 -0.1626 0.2640 0.041 Uiso 1 1 calc R
C16 C 0.1292(9) -0.1708(4) 0.4021(5) 0.0387(13) Uani 1 1 d .
H16 H 0.0765 -0.2443 0.3821 0.046 Uiso 1 1 calc R

loop_
_atom_site_aniso_label
_atom_site_aniso_U_11
_atom_site_aniso_U_22
_atom_site_aniso_U_33
_atom_site_aniso_U_23
_atom_site_aniso_U_13
_atom_site_aniso_U_12
U1 0.03391(10) 0.02204(8) 0.02102(8) 0.01192(6) 0.01610(7) 0.01246(7)
U2 0.04408(12) 0.01449(8) 0.01327(7) 0.00542(6) 0.00788(7) 0.00664(7)
U3 0.03706(11) 0.01485(7) 0.01390(7) 0.00391(5) 0.00795(7) 0.00617(6)
N1 0.035(4) 0.051(4) 0.027(3) 0.006(3) 0.008(3) 0.005(3)
N2 0.018(4) 0.033(4) 0.041(5) 0.011(4) 0.015(4) 0.006(3)
O1 0.036(2) 0.034(2) 0.035(2) 0.0119(17) 0.0074(17) 0.0055(17)
O2 0.049(3) 0.033(2) 0.042(2) 0.0142(18) 0.021(2) 0.0095(19)
O3 0.051(3) 0.043(2) 0.035(2) 0.0133(18) 0.0115(19) 0.022(2)
O4 0.042(2) 0.0251(16) 0.0160(15) 0.0067(13) 0.0077(14) 0.0061(15)
O5 0.039(2) 0.0172(14) 0.0195(15) 0.0048(12) 0.0051(14) 0.0026(14)
O6 0.095(4) 0.0156(16) 0.0164(16) 0.0052(13) 0.008(2) 0.009(2)
O7 0.086(3) 0.0177(16) 0.0160(16) 0.0078(13) 0.0024(19) 0.0076(19)
O8 0.065(3) 0.0165(15) 0.0175(16) 0.0081(13) 0.0094(17) 0.0020(16)
O9 0.063(3) 0.043(2) 0.0285(19) 0.0163(17) 0.0292(19) 0.030(2)
O10 0.036(2) 0.045(2) 0.051(3) 0.014(2) 0.018(2) 0.0053(19)
O11 0.076(3) 0.032(2) 0.038(2) 0.0187(17) 0.034(2) 0.030(2)
O12 0.049(3) 0.049(2) 0.043(2) 0.015(2) 0.024(2) 0.025(2)
O13 0.081(3) 0.0326(19) 0.0275(18) 0.0189(16) 0.033(2) 0.033(2)
O14 0.036(2) 0.048(3) 0.043(2) 0.009(2) 0.0096(19) 0.0058(19)
O15 0.102(4) 0.0264(19) 0.0267(19) 0.0155(16) 0.030(2) 0.018(2)
O16 0.064(3) 0.0176(15) 0.0196(16) 0.0068(13) 0.0140(17) 0.0066(16)
O17 0.072(3) 0.0175(16) 0.0175(16) 0.0055(13) 0.0093(18) 0.0060(17)
C1 0.036(3) 0.0174(19) 0.0157(19) 0.0064(16) 0.0072(18) 0.0030(18)
C2 0.041(3) 0.0164(19) 0.0147(18) 0.0021(15) 0.0101(19) 0.0057(19)
C3 0.036(3) 0.0156(18) 0.0153(19) 0.0025(15) 0.0053(18) 0.0050(18)
C4 0.032(3) 0.0167(19) 0.0172(19) 0.0061(16) 0.0088(18) 0.0058(18)
C5 0.031(3) 0.021(2) 0.0136(18) 0.0051(16) 0.0073(17) 0.0064(18)
C6 0.025(2) 0.022(2) 0.0143(18) 0.0054(16) 0.0036(17) 0.0057(18)
C7 0.024(2) 0.0180(19) 0.020(2) 0.0094(16) 0.0079(17) 0.0033(17)
C8 0.031(3) 0.0159(19) 0.023(2) 0.0055(16) 0.0086(19) 0.0050(18)
C9 0.038(3) 0.026(2) 0.031(3) 0.015(2) 0.017(2) 0.006(2)
C10 0.032(3) 0.023(2) 0.023(2) 0.0094(18) 0.0076(19) 0.0097(19)
C11 0.043(3) 0.040(3) 0.025(2) 0.020(2) 0.010(2) 0.017(3)
C12 0.047(3) 0.045(3) 0.015(2) 0.013(2) 0.005(2) 0.015(3)
C13 0.044(3) 0.028(3) 0.044(3) 0.021(2) 0.023(3) 0.006(2)
C14 0.043(3) 0.029(2) 0.015(2) 0.0043(18) 0.007(2) 0.013(2)
C15 0.046(3) 0.020(2) 0.036(3) 0.006(2) 0.018(3) 0.004(2)
C16 0.044(3) 0.018(2) 0.053(4) 0.012(2) 0.018(3) -0.001(2)

loop_
_atom_type_symbol
_atom_type_description
_atom_type_scat_dispersion_real
_atom_type_scat_dispersion_imag
_atom_type_scat_source
C C 0.0033 0.0016 'International Tables Vol C Tables 4.2.6.8 and 6.1.1.4'
N N 0.0061 0.0033 'International Tables Vol C Tables 4.2.6.8 and 6.1.1.4'
O O 0.0106 0.0060 'International Tables Vol C Tables 4.2.6.8 and 6.1.1.4'
U U -9.6767 9.6646 'International Tables Vol C Tables 4.2.6.8 and 6.1.1.4'
H H 0.0000 0.0000 'International Tables Vol C Tables 4.2.6.8 and 6.1.1.4'

loop_
_geom_angle_atom_site_label_1
_geom_angle_atom_site_label_2
_geom_angle_atom_site_label_3
_geom_angle
_geom_angle_site_symmetry_1
_geom_angle_site_symmetry_3
O10 U1 O14 178.3(2) . .
O10 U1 O13 89.6(2) . .
O14 U1 O13 91.82(19) . .
O10 U1 O13 91.21(19) . 2_675
O14 U1 O13 90.1(2) . 2_675
O13 U1 O13 67.48(14) . 2_675
O10 U1 O11 89.76(19) . .
O14 U1 O11 89.78(19) . .
O13 U1 O11 74.55(13) . .
O13 U1 O11 142.01(13) 2_675 .
O10 U1 O9 91.00(19) . .
O14 U1 O9 88.44(19) . .
O13 U1 O9 141.47(13) . .
O13 U1 O9 73.98(13) 2_675 .
O11 U1 O9 143.98(13) . .
O10 U1 O15 87.9(2) . .
O14 U1 O15 90.4(2) . .
O13 U1 O15 145.22(13) . .
O13 U1 O15 147.23(13) 2_675 .
O11 U1 O15 70.76(13) . .
O9 U1 O15 73.28(14) . .
O10 U1 U1 90.49(15) . 2_675
O14 U1 U1 91.18(15) . 2_675
O13 U1 U1 33.83(9) . 2_675
O13 U1 U1 33.65(9) 2_675 2_675
O11 U1 U1 108.37(9) . 2_675
O9 U1 U1 107.63(9) . 2_675
O15 U1 U1 178.18(13) . 2_675
O2 U2 O3 174.81(18) . .
O2 U2 O6 91.92(19) . .
O3 U2 O6 92.1(2) . .
O2 U2 O6 92.10(19) . 2_666
O3 U2 O6 92.38(19) . 2_666
O6 U2 O6 68.99(15) . 2_666
O2 U2 O17 85.59(17) . .
O3 U2 O17 89.85(17) . .
O6 U2 O17 112.56(12) . .
O6 U2 O17 177.23(15) 2_666 .
O2 U2 O16 91.96(16) . 2_666
O3 U2 O16 83.90(17) . 2_666
O6 U2 O16 175.78(16) . 2_666
O6 U2 O16 112.53(12) 2_666 2_666
O17 U2 O16 66.09(11) . 2_666
O2 U2 O7 91.01(18) . .
O3 U2 O7 87.84(18) . .
O6 U2 O7 64.15(12) . .
O6 U2 O7 133.12(12) 2_666 .
O17 U2 O7 48.58(11) . .
O16 U2 O7 114.10(11) 2_666 .
O2 U2 O8 87.67(17) . 2_666
O3 U2 O8 91.92(17) . 2_666
O6 U2 O8 133.15(12) . 2_666
O6 U2 O8 64.21(11) 2_666 2_666
O17 U2 O8 114.10(11) . 2_666
O16 U2 O8 48.73(10) 2_666 2_666
O7 U2 O8 162.67(11) . 2_666
O2 U2 C1 87.25(17) . .
O3 U2 C1 89.60(17) . .
O6 U2 C1 88.66(12) . .
O6 U2 C1 157.62(12) 2_666 .
O17 U2 C1 23.93(11) . .
O16 U2 C1 89.85(11) 2_666 .
O7 U2 C1 24.68(11) . .
O8 U2 C1 138.02(11) 2_666 .
O2 U2 C4 91.12(16) . 2_666
O3 U2 C4 86.37(17) . 2_666
O6 U2 C4 157.43(12) . 2_666
O6 U2 C4 88.55(12) 2_666 2_666
O17 U2 C4 89.96(11) . 2_666
O16 U2 C4 24.05(11) 2_666 2_666
O7 U2 C4 138.14(11) . 2_666
O8 U2 C4 24.75(11) 2_666 2_666
C1 U2 C4 113.82(12) . 2_666
O2 U2 U2 92.44(13) . 2_666
O3 U2 U2 92.74(14) . 2_666
O6 U2 U2 34.52(9) . 2_666
O6 U2 U2 34.48(9) 2_666 2_666
O17 U2 U2 147.03(8) . 2_666
O16 U2 U2 146.85(8) 2_666 2_666
O7 U2 U2 98.66(8) . 2_666
O8 U2 U2 98.67(7) 2_666 2_666
C1 U2 U2 123.17(8) . 2_666
C4 U2 U2 123.00(8) 2_666 2_666
O2 U2 U3 90.01(13) . .
O3 U2 U3 92.08(14) . .
O6 U2 U3 27.65(9) . .
O6 U2 U3 96.62(9) 2_666 .
O17 U2 U3 84.92(8) . .
O16 U2 U3 150.68(8) 2_666 .
O7 U2 U3 36.60(8) . .
O8 U2 U3 160.57(7) 2_666 .
C1 U2 U3 61.02(8) . .
C4 U2 U3 174.66(8) 2_666 .
U2 U2 U3 62.150(5) 2_666 .
O12 U3 O1 176.4(2) . .
O12 U3 O6 91.0(2) . .
O1 U3 O6 92.60(19) . .
O12 U3 O4 89.33(17) . .
O1 U3 O4 87.79(16) . .
O6 U3 O4 137.77(13) . .
O12 U3 O5 90.58(18) . .
O1 U3 O5 86.99(16) . .
O6 U3 O5 137.96(12) . .
O4 U3 O5 84.25(12) . .
O12 U3 O7 93.16(19) . .
O1 U3 O7 87.81(18) . .
O6 U3 O7 68.87(12) . .
O4 U3 O7 68.96(12) . .
O5 U3 O7 152.88(12) . .
O12 U3 O8 93.48(18) . .
O1 U3 O8 88.14(17) . .
O6 U3 O8 68.70(12) . .
O4 U3 O8 153.39(12) . .
O5 U3 O8 69.28(11) . .
O7 U3 O8 137.11(12) . .
O12 U3 U2 90.37(15) . .
O1 U3 U2 92.62(13) . .
O6 U3 U2 28.15(9) . .
O4 U3 U2 109.62(8) . .
O5 U3 U2 166.11(8) . .
O7 U3 U2 40.81(8) . .
O8 U3 U2 96.83(8) . .
O12 U3 U2 90.22(15) . 2_666
O1 U3 U2 93.10(13) . 2_666
O6 U3 U2 27.89(9) . 2_666
O4 U3 U2 165.64(8) . 2_666
O5 U3 U2 110.10(8) . 2_666
O7 U3 U2 96.74(8) . 2_666
O8 U3 U2 40.94(8) . 2_666
U2 U3 U2 56.029(5) . 2_666
C3 O4 U3 134.2(3) . .
C2 O5 U3 130.4(3) . .
U3 O6 U2 124.20(16) . .
U3 O6 U2 124.76(16) . 2_666
U2 O6 U2 111.01(15) . 2_666
C1 O7 U3 160.2(3) . .
C1 O7 U2 94.5(3) . .
U3 O7 U2 102.60(13) . .
C4 O8 U3 158.3(3) . .
C4 O8 U2 94.0(3) . 2_666
U3 O8 U2 102.08(12) . 2_666
C2 O9 U1 143.0(4) 1_565 .
C3 O11 U1 152.4(4) 2_665 .
U1 O13 U1 112.52(14) . 2_675
C4 O16 U2 99.5(3) . 2_666
C1 O17 U2 99.7(3) . .
O17 C1 O7 117.1(4) . .
O17 C1 C5 120.3(4) . .
O7 C1 C5 122.6(4) . .
O17 C1 U2 56.4(2) . .
O7 C1 U2 60.8(2) . .
C5 C1 U2 176.2(3) . .
O9 C2 O5 124.1(4) 1_545 .
O9 C2 C8 115.4(4) 1_545 .
O5 C2 C8 120.4(4) . .
O11 C3 O4 123.7(4) 2_665 .
O11 C3 C6 115.2(4) 2_665 .
O4 C3 C6 120.9(4) . .
O16 C4 O8 117.5(4) . .
O16 C4 C7 120.5(4) . .
O8 C4 C7 122.1(4) . .
O16 C4 U2 56.5(2) . 2_666
O8 C4 U2 61.2(2) . 2_666
C7 C4 U2 174.7(3) . 2_666
C10 C5 C6 119.4(4) . .
C10 C5 C1 115.3(4) . .
C6 C5 C1 125.2(4) . .
C14 C6 C5 118.7(4) . .
C14 C6 C3 114.0(4) . .
C5 C6 C3 127.3(4) . .
C9 C7 C8 118.3(4) . .
C9 C7 C4 117.6(4) . .
C8 C7 C4 124.1(4) . .
C15 C8 C7 119.4(4) . .
C15 C8 C2 115.3(4) . .
C7 C8 C2 125.2(4) . .
C13 C9 C7 121.6(5) . .
C11 C10 C5 121.6(5) . .
C12 C11 C10 118.9(5) . .
C11 C12 C14 120.5(5) . .
C16 C13 C9 119.1(5) . .
C6 C14 C12 120.9(5) . .
C16 C15 C8 121.2(5) . .
C13 C16 C15 120.4(5) . .

loop_
_geom_bond_atom_site_label_1
_geom_bond_atom_site_label_2
_geom_bond_distance
_geom_bond_site_symmetry_2
U1 O10 1.764(4) .
U1 O14 1.767(4) .
U1 O13 2.319(4) .
U1 O13 2.330(3) 2_675
U1 O11 2.364(4) .
U1 O9 2.374(3) .
U1 O15 2.438(4) .
U1 U1 3.8662(3) 2_675
U2 O2 1.778(4) .
U2 O3 1.786(5) .
U2 O6 2.257(4) .
U2 O6 2.260(4) 2_666
U2 O17 2.555(3) .
U2 O16 2.558(3) 2_666
U2 O7 2.650(4) .
U2 O8 2.660(3) 2_666
U2 C1 3.025(4) .
U2 C4 3.027(4) 2_666
U2 U2 3.7228(3) 2_666
U2 U3 3.9569(3) .
U3 O12 1.767(4) .
U3 O1 1.782(4) .
U3 O6 2.220(4) .
U3 O4 2.373(3) .
U3 O5 2.382(3) .
U3 O7 2.417(4) .
U3 O8 2.442(3) .
U3 U2 3.9691(3) 2_666
O4 C3 1.272(6) .
O5 C2 1.265(6) .
O6 U2 2.260(4) 2_666
O7 C1 1.267(5) .
O8 C4 1.270(5) .
O8 U2 2.660(3) 2_666
O9 C2 1.246(6) 1_565
O11 C3 1.248(6) 2_665
O13 U1 2.330(3) 2_675
O16 C4 1.251(5) .
O16 U2 2.558(3) 2_666
O17 C1 1.245(5) .
C1 C5 1.498(6) .
C2 O9 1.246(6) 1_545
C2 C8 1.509(7) .
C3 O11 1.248(6) 2_665
C3 C6 1.509(6) .
C4 C7 1.486(6) .
C4 U2 3.027(4) 2_666
C5 C10 1.398(6) .
C5 C6 1.399(6) .
C6 C14 1.392(6) .
C7 C9 1.396(6) .
C7 C8 1.398(6) .
C8 C15 1.390(7) .
C9 C13 1.390(7) .
C10 C11 1.381(7) .
C11 C12 1.377(8) .
C12 C14 1.395(7) .
C13 C16 1.368(9) .
C15 C16 1.375(8) .
